data_1503880
loop_
_publ_author_name
'Ogura, Tomokazu'
'Yoshida, Kazuhiro'
'Yanagisawa, Akira'
'Imamoto, Tsuneo'

_publ_section_title
;
 Optically active dinuclear palladium complexes containing a Pd-Pd bond:
 preparation and enantioinduction ability in asymmetric ring-opening
 reactions.
;
_journal_issue 11
_journal_name_full 'Organic letters'
_journal_page_first 2245
_journal_page_last 2248
_journal_paper_doi 10.1021/ol900533h
_journal_volume 11
_journal_year 2009
_chemical_formula_moiety 'C22 H52 Br2 P4 Pd2'
_chemical_formula_sum 'C22 H52 Br2 P4 Pd2'
_chemical_formula_weight 813.14
_chemical_name_common PdCl2(t-Bu-MiniPHOS)2
_chemical_name_systematic
; 
 ? 
;
_space_group_IT_number 5
_symmetry_cell_setting monoclinic
_symmetry_space_group_name_Hall 'C 2y'
_symmetry_space_group_name_H-M 'C 1 2 1'
_atom_sites_solution_hydrogens geom
_atom_sites_solution_primary direct
_atom_sites_solution_secondary difmap
_audit_creation_method SHELXL-97
_cell_angle_alpha 90.00
_cell_angle_beta 93.1050(10)
_cell_angle_gamma 90.00
_cell_formula_units_Z 4
_cell_length_a 18.1731(11)
_cell_length_b 10.7733(6)
_cell_length_c 17.5878(10)
_cell_measurement_reflns_used 6836
_cell_measurement_temperature 173(2)
_cell_measurement_theta_max 28.22
_cell_measurement_theta_min 2.24
_cell_volume 3438.4(3)
_computing_cell_refinement 'Bruker SMART'
_computing_data_collection 'Bruker SMART'
_computing_data_reduction 'Bruker SAINT'
_computing_molecular_graphics 'Bruker SHELXTL'
_computing_publication_material 'Bruker SHELXTL'
_computing_structure_refinement 'SHELXL-97 (Sheldrick, 2008)'
_computing_structure_solution 'SHELXS-97 (Sheldrick, 2008)'
_diffrn_ambient_temperature 173(2)
_diffrn_detector_area_resol_mean 8.333
_diffrn_measured_fraction_theta_full 0.995
_diffrn_measured_fraction_theta_max 0.910
_diffrn_measurement_device_type 'CCD area detector'
_diffrn_measurement_method 'phi and omega scans'
_diffrn_radiation_monochromator graphite
_diffrn_radiation_source 'fine-focus sealed tube'
_diffrn_radiation_type MoK\a
_diffrn_radiation_wavelength 0.71073
_diffrn_reflns_av_R_equivalents 0.0148
_diffrn_reflns_av_sigmaI/netI 0.0392
_diffrn_reflns_limit_h_max 24
_diffrn_reflns_limit_h_min -23
_diffrn_reflns_limit_k_max 13
_diffrn_reflns_limit_k_min -14
_diffrn_reflns_limit_l_max 12
_diffrn_reflns_limit_l_min -23
_diffrn_reflns_number 9721
_diffrn_reflns_theta_full 25.00
_diffrn_reflns_theta_max 28.43
_diffrn_reflns_theta_min 2.20
_exptl_absorpt_coefficient_mu 3.565
_exptl_absorpt_correction_T_max 0.4575
_exptl_absorpt_correction_T_min 0.4143
_exptl_absorpt_correction_type empirical
_exptl_absorpt_process_details
;
SADABS Sheldrick 1996
;
_exptl_crystal_colour red
_exptl_crystal_density_diffrn 1.571
_exptl_crystal_density_method 'not measured'
_exptl_crystal_description prism
_exptl_crystal_F_000 1624
_exptl_crystal_size_max 0.30
_exptl_crystal_size_mid 0.30
_exptl_crystal_size_min 0.26
_refine_diff_density_max 5.546
_refine_diff_density_min -0.809
_refine_diff_density_rms 0.206
_refine_ls_abs_structure_details 'Flack H D (1983), Acta Cryst. A39, 876-881'
_refine_ls_abs_structure_Flack 0.031(15)
_refine_ls_extinction_coef 0.00042(10)
_refine_ls_extinction_expression Fc^*^=kFc[1+0.001xFc^2^\l^3^/sin(2\q)]^-1/4^
_refine_ls_extinction_method SHELXL
_refine_ls_goodness_of_fit_ref 1.119
_refine_ls_hydrogen_treatment constr
_refine_ls_matrix_type full
_refine_ls_number_parameters 288
_refine_ls_number_reflns 7207
_refine_ls_number_restraints 1
_refine_ls_restrained_S_all 1.118
_refine_ls_R_factor_all 0.0490
_refine_ls_R_factor_gt 0.0470
_refine_ls_shift/su_max 0.006
_refine_ls_shift/su_mean 0.000
_refine_ls_structure_factor_coef Fsqd
_refine_ls_weighting_details 'calc w=1/[\s^2^(Fo^2^)+(0.0882P)^2^+33.8239P] where P=(Fo^2^+2Fc^2^)/3'
_refine_ls_weighting_scheme calc
_refine_ls_wR_factor_gt 0.1557
_refine_ls_wR_factor_ref 0.1569
_reflns_number_gt 6769
_reflns_number_total 7207
_reflns_threshold_expression >2sigma(I)
_cod_data_source_file ol900533h_si_002.cif
_cod_data_source_block yoshida16_c2_2
_cod_depositor_comments
;
The following automatic conversions were performed:

'_symmetry_cell_setting' value 'Monoclinic' changed to 'monoclinic'
according to /home/saulius/struct/CIF-dictionaries/cif_core.dic
dictionary named 'cif_core.dic' version 2.4.2 from 2011-04-26.

Automatic conversion script
Id: cif_fix_values 1715 2011-07-08 13:25:40Z adriana 
;
_cod_original_sg_symbol_H-M C2
_cod_database_code 1503880

loop_
_symmetry_equiv_pos_as_xyz
'x, y, z'
'-x, y, -z'
'x+1/2, y+1/2, z'
'-x+1/2, y+1/2, -z'

loop_
_atom_site_label
_atom_site_type_symbol
_atom_site_fract_x
_atom_site_fract_y
_atom_site_fract_z
_atom_site_U_iso_or_equiv
_atom_site_adp_type
_atom_site_occupancy
_atom_site_symmetry_multiplicity
_atom_site_calc_flag
_atom_site_refinement_flags
Pd1 Pd 0.23151(4) -0.08515(6) 0.19210(3) 0.02090(15) Uani 1 1 d .
Pd2 Pd 0.28459(3) 0.08543(5) 0.28675(4) 0.02134(15) Uani 1 1 d .
Br1 Br 0.17643(6) -0.25308(9) 0.10449(6) 0.0392(3) Uani 1 1 d .
Br2 Br 0.33390(7) 0.24956(10) 0.38088(6) 0.0478(3) Uani 1 1 d .
P2 P 0.22427(12) -0.0141(2) 0.38238(11) 0.0240(4) Uani 1 1 d .
P4 P 0.33839(12) 0.1842(2) 0.18630(12) 0.0252(4) Uani 1 1 d .
P1 P 0.26038(12) -0.2314(2) 0.28525(13) 0.0241(4) Uani 1 1 d .
P3 P 0.20873(12) 0.0652(2) 0.09948(12) 0.0250(5) Uani 1 1 d .
C6 C 0.2366(7) -0.1814(11) 0.3806(6) 0.044(3) Uani 1 1 d .
H6A H 0.1906 -0.2228 0.3945 0.053 Uiso 1 1 calc R
H6B H 0.2764 -0.2056 0.4184 0.053 Uiso 1 1 calc R
C2 C 0.3604(5) -0.2781(9) 0.2976(5) 0.0293(18) Uani 1 1 d .
C17 C 0.2797(5) 0.1877(10) 0.0992(5) 0.036(2) Uani 1 1 d .
H17A H 0.3103 0.1759 0.0548 0.043 Uiso 1 1 calc R
H17B H 0.2555 0.2698 0.0941 0.043 Uiso 1 1 calc R
C8 C 0.1233(5) 0.0102(10) 0.3840(5) 0.032(2) Uani 1 1 d .
C12 C 0.2133(8) 0.0061(11) 0.0028(5) 0.050(3) Uani 1 1 d .
H12A H 0.2061 0.0746 -0.0335 0.075 Uiso 1 1 calc R
H12B H 0.1746 -0.0562 -0.0069 0.075 Uiso 1 1 calc R
H12C H 0.2616 -0.0320 -0.0032 0.075 Uiso 1 1 calc R
C9 C 0.1109(7) 0.1501(12) 0.3894(7) 0.052(3) Uani 1 1 d .
H9A H 0.0588 0.1665 0.3968 0.079 Uiso 1 1 calc R
H9B H 0.1250 0.1899 0.3422 0.079 Uiso 1 1 calc R
H9C H 0.1410 0.1837 0.4325 0.079 Uiso 1 1 calc R
C3 C 0.3709(6) -0.3870(10) 0.3541(7) 0.043(2) Uani 1 1 d .
H3A H 0.4236 -0.4055 0.3621 0.064 Uiso 1 1 calc R
H3B H 0.3451 -0.4604 0.3333 0.064 Uiso 1 1 calc R
H3C H 0.3508 -0.3644 0.4027 0.064 Uiso 1 1 calc R
C1 C 0.2116(6) -0.3783(10) 0.2774(6) 0.043(2) Uani 1 1 d .
H1A H 0.2258 -0.4305 0.3215 0.064 Uiso 1 1 calc R
H1B H 0.2243 -0.4207 0.2306 0.064 Uiso 1 1 calc R
H1C H 0.1584 -0.3631 0.2760 0.064 Uiso 1 1 calc R
C18 C 0.3475(9) 0.3522(10) 0.2025(7) 0.057(3) Uani 1 1 d .
H18A H 0.3573 0.3936 0.1545 0.085 Uiso 1 1 calc R
H18B H 0.3884 0.3680 0.2399 0.085 Uiso 1 1 calc R
H18C H 0.3017 0.3846 0.2218 0.085 Uiso 1 1 calc R
C19 C 0.4302(5) 0.1345(11) 0.1548(6) 0.041(2) Uani 1 1 d .
C7 C 0.2589(6) 0.0180(12) 0.4804(5) 0.042(2) Uani 1 1 d .
H7A H 0.2402 -0.0449 0.5146 0.063 Uiso 1 1 calc R
H7B H 0.2422 0.1003 0.4957 0.063 Uiso 1 1 calc R
H7C H 0.3129 0.0158 0.4832 0.063 Uiso 1 1 calc R
C5 C 0.4051(6) -0.1632(10) 0.3288(8) 0.052(3) Uani 1 1 d .
H5A H 0.4291 -0.1836 0.3784 0.078 Uiso 1 1 calc R
H5B H 0.3717 -0.0929 0.3343 0.078 Uiso 1 1 calc R
H5C H 0.4426 -0.1413 0.2931 0.078 Uiso 1 1 calc R
C15 C 0.0583(5) 0.0595(12) 0.0969(7) 0.051(3) Uani 1 1 d .
H15A H 0.0118 0.1033 0.1039 0.076 Uiso 1 1 calc R
H15B H 0.0674 0.0000 0.1385 0.076 Uiso 1 1 calc R
H15C H 0.0551 0.0152 0.0482 0.076 Uiso 1 1 calc R
C13 C 0.1209(5) 0.1525(10) 0.0972(5) 0.036(2) Uani 1 1 d .
C16 C 0.1204(8) 0.2361(14) 0.1696(8) 0.059(3) Uani 1 1 d .
H16A H 0.1529 0.3077 0.1634 0.089 Uiso 1 1 calc R
H16B H 0.1380 0.1881 0.2143 0.089 Uiso 1 1 calc R
H16C H 0.0701 0.2652 0.1766 0.089 Uiso 1 1 calc R
C14 C 0.1097(6) 0.2253(14) 0.0243(7) 0.056(3) Uani 1 1 d .
H14A H 0.1069 0.1681 -0.0191 0.084 Uiso 1 1 calc R
H14B H 0.1511 0.2825 0.0193 0.084 Uiso 1 1 calc R
H14C H 0.0637 0.2728 0.0252 0.084 Uiso 1 1 calc R
C10 C 0.0856(7) -0.0553(12) 0.4490(6) 0.052(3) Uani 1 1 d .
H10A H 0.1058 -0.0237 0.4980 0.078 Uiso 1 1 calc R
H10B H 0.0944 -0.1449 0.4462 0.078 Uiso 1 1 calc R
H10C H 0.0324 -0.0392 0.4443 0.078 Uiso 1 1 calc R
C4 C 0.3820(7) -0.3183(11) 0.2155(7) 0.054(3) Uani 1 1 d .
H4A H 0.4294 -0.3616 0.2191 0.081 Uiso 1 1 calc R
H4B H 0.3858 -0.2444 0.1834 0.081 Uiso 1 1 calc R
H4C H 0.3440 -0.3738 0.1930 0.081 Uiso 1 1 calc R
C11 C 0.0860(5) -0.0386(12) 0.3098(6) 0.043(3) Uani 1 1 d .
H11A H 0.0337 -0.0158 0.3074 0.064 Uiso 1 1 calc R
H11B H 0.0906 -0.1292 0.3081 0.064 Uiso 1 1 calc R
H11C H 0.1098 -0.0022 0.2663 0.064 Uiso 1 1 calc R
C22 C 0.4601(7) 0.2284(15) 0.0991(8) 0.061(4) Uani 1 1 d .
H22A H 0.5073 0.1988 0.0816 0.092 Uiso 1 1 calc R
H22B H 0.4673 0.3086 0.1247 0.092 Uiso 1 1 calc R
H22C H 0.4248 0.2380 0.0553 0.092 Uiso 1 1 calc R
C20 C 0.4198(9) 0.0067(13) 0.1191(9) 0.068(4) Uani 1 1 d .
H20A H 0.3935 0.0147 0.0692 0.103 Uiso 1 1 calc R
H20B H 0.3911 -0.0455 0.1522 0.103 Uiso 1 1 calc R
H20C H 0.4681 -0.0314 0.1129 0.103 Uiso 1 1 calc R
C21 C 0.4827(7) 0.1279(19) 0.2230(9) 0.089(6) Uani 1 1 d .
H21A H 0.4652 0.0662 0.2587 0.133 Uiso 1 1 calc R
H21B H 0.4857 0.2093 0.2478 0.133 Uiso 1 1 calc R
H21C H 0.5316 0.1038 0.2071 0.133 Uiso 1 1 calc R

loop_
_atom_site_aniso_label
_atom_site_aniso_U_11
_atom_site_aniso_U_22
_atom_site_aniso_U_33
_atom_site_aniso_U_23
_atom_site_aniso_U_13
_atom_site_aniso_U_12
Pd1 0.0222(3) 0.0225(3) 0.0181(3) -0.0009(2) 0.0011(2) 0.0020(2)
Pd2 0.0241(3) 0.0233(3) 0.0167(3) -0.0013(2) 0.0010(2) 0.0014(2)
Br1 0.0520(6) 0.0362(5) 0.0291(4) -0.0088(4) 0.0003(4) -0.0088(5)
Br2 0.0757(8) 0.0399(6) 0.0272(5) -0.0079(4) -0.0025(5) -0.0156(5)
P2 0.0240(10) 0.0312(11) 0.0170(9) 0.0007(8) 0.0038(7) 0.0043(8)
P4 0.0314(11) 0.0238(10) 0.0202(9) 0.0001(8) -0.0005(8) -0.0052(8)
P1 0.0239(10) 0.0220(11) 0.0264(10) 0.0030(8) 0.0030(8) 0.0016(8)
P3 0.0260(10) 0.0309(12) 0.0181(9) 0.0028(8) -0.0009(7) 0.0001(9)
C6 0.058(7) 0.040(6) 0.036(5) 0.014(4) 0.026(5) 0.024(5)
C2 0.024(4) 0.029(5) 0.036(4) 0.008(4) 0.006(3) 0.004(3)
C17 0.032(5) 0.044(6) 0.030(5) 0.013(4) -0.002(4) -0.014(4)
C8 0.030(4) 0.044(5) 0.022(4) 0.001(4) 0.005(3) 0.012(4)
C12 0.085(9) 0.045(7) 0.021(4) 0.002(4) 0.008(5) -0.009(6)
C9 0.054(7) 0.053(7) 0.051(6) -0.007(5) 0.011(5) 0.026(6)
C3 0.039(5) 0.039(6) 0.052(6) 0.012(4) 0.009(4) 0.016(4)
C1 0.045(6) 0.039(6) 0.042(5) 0.009(4) -0.009(4) -0.012(4)
C18 0.108(11) 0.025(5) 0.038(6) -0.002(4) 0.012(6) -0.016(6)
C19 0.026(4) 0.061(7) 0.036(5) 0.015(5) 0.002(4) -0.008(4)
C7 0.043(5) 0.062(7) 0.021(4) 0.001(4) -0.002(4) -0.004(5)
C5 0.027(5) 0.035(6) 0.091(9) 0.016(6) -0.012(5) -0.003(4)
C15 0.026(4) 0.070(8) 0.055(6) 0.030(6) -0.004(4) -0.016(5)
C13 0.029(4) 0.044(6) 0.033(5) 0.009(4) -0.007(4) 0.001(4)
C16 0.058(7) 0.063(8) 0.058(7) -0.010(6) 0.008(6) 0.023(7)
C14 0.040(6) 0.069(8) 0.059(7) 0.032(6) -0.009(5) 0.011(6)
C10 0.053(6) 0.065(8) 0.040(5) 0.012(5) 0.030(5) 0.013(6)
C4 0.064(7) 0.041(6) 0.060(7) 0.017(5) 0.038(6) 0.022(6)
C11 0.022(4) 0.071(8) 0.034(5) -0.004(5) -0.001(4) -0.001(4)
C22 0.043(6) 0.084(10) 0.058(7) 0.024(7) 0.010(5) -0.025(7)
C20 0.080(10) 0.050(8) 0.080(10) 0.005(7) 0.039(8) 0.024(7)
C21 0.034(6) 0.152(17) 0.078(10) 0.060(11) -0.026(6) -0.016(8)

loop_
_atom_type_symbol
_atom_type_description
_atom_type_scat_dispersion_real
_atom_type_scat_dispersion_imag
_atom_type_scat_source
C C 0.0033 0.0016 'International Tables Vol C Tables 4.2.6.8 and 6.1.1.4'
H H 0.0000 0.0000 'International Tables Vol C Tables 4.2.6.8 and 6.1.1.4'
P P 0.1023 0.0942 'International Tables Vol C Tables 4.2.6.8 and 6.1.1.4'
Br Br -0.2901 2.4595 'International Tables Vol C Tables 4.2.6.8 and 6.1.1.4'
Pd Pd -0.9988 1.0072 'International Tables Vol C Tables 4.2.6.8 and 6.1.1.4'

loop_
_geom_angle_atom_site_label_1
_geom_angle_atom_site_label_2
_geom_angle_atom_site_label_3
_geom_angle
P1 Pd1 P3 177.06(8)
P1 Pd1 Br1 90.65(7)
P3 Pd1 Br1 91.26(6)
P1 Pd1 Pd2 88.06(6)
P3 Pd1 Pd2 90.11(6)
Br1 Pd1 Pd2 177.64(4)
P2 Pd2 P4 176.50(8)
P2 Pd2 Br2 90.76(6)
P4 Pd2 Br2 91.63(6)
P2 Pd2 Pd1 87.95(6)
P4 Pd2 Pd1 89.64(6)
Br2 Pd2 Pd1 178.66(4)
C6 P2 C7 99.6(6)
C6 P2 C8 105.3(5)
C7 P2 C8 104.4(5)
C6 P2 Pd2 112.5(3)
C7 P2 Pd2 116.2(4)
C8 P2 Pd2 116.9(3)
C17 P4 C18 98.9(6)
C17 P4 C19 104.4(5)
C18 P4 C19 104.7(6)
C17 P4 Pd2 113.5(3)
C18 P4 Pd2 111.8(4)
C19 P4 Pd2 121.0(3)
C1 P1 C6 100.8(6)
C1 P1 C2 103.8(5)
C6 P1 C2 104.2(5)
C1 P1 Pd1 116.7(3)
C6 P1 Pd1 113.1(3)
C2 P1 Pd1 116.3(3)
C12 P3 C17 100.4(5)
C12 P3 C13 103.9(6)
C17 P3 C13 103.8(5)
C12 P3 Pd1 113.3(4)
C17 P3 Pd1 113.8(3)
C13 P3 Pd1 119.4(3)
P2 C6 P1 110.0(5)
P2 C6 H6A 109.7
P1 C6 H6A 109.7
P2 C6 H6B 109.7
P1 C6 H6B 109.7
H6A C6 H6B 108.2
C3 C2 C5 109.4(8)
C3 C2 C4 110.6(8)
C5 C2 C4 112.8(9)
C3 C2 P1 111.2(6)
C5 C2 P1 108.0(6)
C4 C2 P1 104.7(7)
P4 C17 P3 111.1(5)
P4 C17 H17A 109.4
P3 C17 H17A 109.4
P4 C17 H17B 109.4
P3 C17 H17B 109.4
H17A C17 H17B 108.0
C9 C8 C11 109.4(9)
C9 C8 C10 109.5(9)
C11 C8 C10 106.4(9)
C9 C8 P2 106.8(8)
C11 C8 P2 109.3(6)
C10 C8 P2 115.4(7)
P3 C12 H12A 109.5
P3 C12 H12B 109.5
H12A C12 H12B 109.5
P3 C12 H12C 109.5
H12A C12 H12C 109.5
H12B C12 H12C 109.5
C8 C9 H9A 109.5
C8 C9 H9B 109.5
H9A C9 H9B 109.5
C8 C9 H9C 109.5
H9A C9 H9C 109.5
H9B C9 H9C 109.5
C2 C3 H3A 109.5
C2 C3 H3B 109.5
H3A C3 H3B 109.5
C2 C3 H3C 109.5
H3A C3 H3C 109.5
H3B C3 H3C 109.5
P1 C1 H1A 109.5
P1 C1 H1B 109.5
H1A C1 H1B 109.5
P1 C1 H1C 109.5
H1A C1 H1C 109.5
H1B C1 H1C 109.5
P4 C18 H18A 109.5
P4 C18 H18B 109.5
H18A C18 H18B 109.5
P4 C18 H18C 109.5
H18A C18 H18C 109.5
H18B C18 H18C 109.5
C21 C19 C20 110.4(12)
C21 C19 C22 108.2(10)
C20 C19 C22 112.1(11)
C21 C19 P4 108.5(9)
C20 C19 P4 106.8(8)
C22 C19 P4 110.8(9)
P2 C7 H7A 109.5
P2 C7 H7B 109.5
H7A C7 H7B 109.5
P2 C7 H7C 109.5
H7A C7 H7C 109.5
H7B C7 H7C 109.5
C2 C5 H5A 109.5
C2 C5 H5B 109.5
H5A C5 H5B 109.5
C2 C5 H5C 109.5
H5A C5 H5C 109.5
H5B C5 H5C 109.5
C13 C15 H15A 109.5
C13 C15 H15B 109.5
H15A C15 H15B 109.5
C13 C15 H15C 109.5
H15A C15 H15C 109.5
H15B C15 H15C 109.5
C14 C13 C15 105.9(8)
C14 C13 C16 112.8(11)
C15 C13 C16 110.3(10)
C14 C13 P3 111.1(8)
C15 C13 P3 108.1(8)
C16 C13 P3 108.6(7)
C13 C16 H16A 109.5
C13 C16 H16B 109.5
H16A C16 H16B 109.5
C13 C16 H16C 109.5
H16A C16 H16C 109.5
H16B C16 H16C 109.5
C13 C14 H14A 109.5
C13 C14 H14B 109.5
H14A C14 H14B 109.5
C13 C14 H14C 109.5
H14A C14 H14C 109.5
H14B C14 H14C 109.5
C8 C10 H10A 109.5
C8 C10 H10B 109.5
H10A C10 H10B 109.5
C8 C10 H10C 109.5
H10A C10 H10C 109.5
H10B C10 H10C 109.5
C2 C4 H4A 109.5
C2 C4 H4B 109.5
H4A C4 H4B 109.5
C2 C4 H4C 109.5
H4A C4 H4C 109.5
H4B C4 H4C 109.5
C8 C11 H11A 109.5
C8 C11 H11B 109.5
H11A C11 H11B 109.5
C8 C11 H11C 109.5
H11A C11 H11C 109.5
H11B C11 H11C 109.5
C19 C22 H22A 109.5
C19 C22 H22B 109.5
H22A C22 H22B 109.5
C19 C22 H22C 109.5
H22A C22 H22C 109.5
H22B C22 H22C 109.5
C19 C20 H20A 109.5
C19 C20 H20B 109.5
H20A C20 H20B 109.5
C19 C20 H20C 109.5
H20A C20 H20C 109.5
H20B C20 H20C 109.5
C19 C21 H21A 109.5
C19 C21 H21B 109.5
H21A C21 H21B 109.5
C19 C21 H21C 109.5
H21A C21 H21C 109.5
H21B C21 H21C 109.5

loop_
_geom_bond_atom_site_label_1
_geom_bond_atom_site_label_2
_geom_bond_distance
Pd1 P1 2.312(2)
Pd1 P3 2.319(2)
Pd1 Br1 2.5460(11)
Pd1 Pd2 2.6277(8)
Pd2 P2 2.320(2)
Pd2 P4 2.323(2)
Pd2 Br2 2.5514(11)
P2 C6 1.816(11)
P2 C7 1.836(9)
P2 C8 1.855(9)
P4 C17 1.819(9)
P4 C18 1.838(11)
P4 C19 1.866(11)
P1 C1 1.816(10)
P1 C6 1.835(11)
P1 C2 1.887(9)
P3 C12 1.822(10)
P3 C17 1.845(10)
P3 C13 1.850(10)
C6 H6A 0.9900
C6 H6B 0.9900
C2 C3 1.543(13)
C2 C5 1.563(14)
C2 C4 1.577(15)
C17 H17A 0.9900
C17 H17B 0.9900
C8 C9 1.528(15)
C8 C11 1.531(13)
C8 C10 1.537(13)
C12 H12A 0.9800
C12 H12B 0.9800
C12 H12C 0.9800
C9 H9A 0.9800
C9 H9B 0.9800
C9 H9C 0.9800
C3 H3A 0.9800
C3 H3B 0.9800
C3 H3C 0.9800
C1 H1A 0.9800
C1 H1B 0.9800
C1 H1C 0.9800
C18 H18A 0.9800
C18 H18B 0.9800
C18 H18C 0.9800
C19 C21 1.493(15)
C19 C20 1.520(19)
C19 C22 1.528(15)
C7 H7A 0.9800
C7 H7B 0.9800
C7 H7C 0.9800
C5 H5A 0.9800
C5 H5B 0.9800
C5 H5C 0.9800
C15 C13 1.517(14)
C15 H15A 0.9800
C15 H15B 0.9800
C15 H15C 0.9800
C13 C14 1.508(14)
C13 C16 1.560(16)
C16 H16A 0.9800
C16 H16B 0.9800
C16 H16C 0.9800
C14 H14A 0.9800
C14 H14B 0.9800
C14 H14C 0.9800
C10 H10A 0.9800
C10 H10B 0.9800
C10 H10C 0.9800
C4 H4A 0.9800
C4 H4B 0.9800
C4 H4C 0.9800
C11 H11A 0.9800
C11 H11B 0.9800
C11 H11C 0.9800
C22 H22A 0.9800
C22 H22B 0.9800
C22 H22C 0.9800
C20 H20A 0.9800
C20 H20B 0.9800
C20 H20C 0.9800
C21 H21A 0.9800
C21 H21B 0.9800
C21 H21C 0.9800

loop_
_geom_torsion_atom_site_label_1
_geom_torsion_atom_site_label_2
_geom_torsion_atom_site_label_3
_geom_torsion_atom_site_label_4
_geom_torsion
P1 Pd1 Pd2 P2 -42.87(8)
P3 Pd1 Pd2 P2 139.43(8)
Br1 Pd1 Pd2 P2 14.1(10)
P1 Pd1 Pd2 P4 139.68(8)
P3 Pd1 Pd2 P4 -38.02(8)
Br1 Pd1 Pd2 P4 -163.3(9)
P1 Pd1 Pd2 Br2 -59.1(18)
P3 Pd1 Pd2 Br2 123.2(18)
Br1 Pd1 Pd2 Br2 -2(2)
P4 Pd2 P2 C6 92.0(16)
Br2 Pd2 P2 C6 -135.1(5)
Pd1 Pd2 P2 C6 45.3(5)
P4 Pd2 P2 C7 -154.0(15)
Br2 Pd2 P2 C7 -21.2(4)
Pd1 Pd2 P2 C7 159.2(4)
P4 Pd2 P2 C8 -29.9(16)
Br2 Pd2 P2 C8 102.9(4)
Pd1 Pd2 P2 C8 -76.7(4)
P2 Pd2 P4 C17 -6.0(16)
Br2 Pd2 P4 C17 -138.8(4)
Pd1 Pd2 P4 C17 40.7(4)
P2 Pd2 P4 C18 104.8(16)
Br2 Pd2 P4 C18 -28.1(6)
Pd1 Pd2 P4 C18 151.5(6)
P2 Pd2 P4 C19 -131.2(15)
Br2 Pd2 P4 C19 95.9(4)
Pd1 Pd2 P4 C19 -84.5(4)
P3 Pd1 P1 C1 -149.4(17)
Br1 Pd1 P1 C1 -19.0(5)
Pd2 Pd1 P1 C1 159.0(5)
P3 Pd1 P1 C6 94.4(18)
Br1 Pd1 P1 C6 -135.2(5)
Pd2 Pd1 P1 C6 42.8(5)
P3 Pd1 P1 C2 -26.2(18)
Br1 Pd1 P1 C2 104.2(3)
Pd2 Pd1 P1 C2 -77.8(3)
P1 Pd1 P3 C12 99.3(18)
Br1 Pd1 P3 C12 -31.2(5)
Pd2 Pd1 P3 C12 150.8(5)
P1 Pd1 P3 C17 -14.6(19)
Br1 Pd1 P3 C17 -145.0(4)
Pd2 Pd1 P3 C17 36.9(4)
P1 Pd1 P3 C13 -137.8(17)
Br1 Pd1 P3 C13 91.8(4)
Pd2 Pd1 P3 C13 -86.3(4)
C7 P2 C6 P1 -146.3(7)
C8 P2 C6 P1 105.8(6)
Pd2 P2 C6 P1 -22.5(8)
C1 P1 C6 P2 -143.5(7)
C2 P1 C6 P2 109.0(6)
Pd1 P1 C6 P2 -18.2(8)
C1 P1 C2 C3 -43.3(8)
C6 P1 C2 C3 61.8(8)
Pd1 P1 C2 C3 -173.0(6)
C1 P1 C2 C5 -163.4(8)
C6 P1 C2 C5 -58.3(8)
Pd1 P1 C2 C5 66.9(7)
C1 P1 C2 C4 76.2(7)
C6 P1 C2 C4 -178.7(7)
Pd1 P1 C2 C4 -53.5(7)
C18 P4 C17 P3 -139.9(7)
C19 P4 C17 P3 112.3(6)
Pd2 P4 C17 P3 -21.4(7)
C12 P3 C17 P4 -135.9(6)
C13 P3 C17 P4 116.8(6)
Pd1 P3 C17 P4 -14.6(7)
C6 P2 C8 C9 177.3(7)
C7 P2 C8 C9 73.0(8)
Pd2 P2 C8 C9 -57.0(8)
C6 P2 C8 C11 -64.4(8)
C7 P2 C8 C11 -168.8(8)
Pd2 P2 C8 C11 61.3(8)
C6 P2 C8 C10 55.4(9)
C7 P2 C8 C10 -49.0(9)
Pd2 P2 C8 C10 -178.9(7)
C17 P4 C19 C21 -179.6(10)
C18 P4 C19 C21 77.0(11)
Pd2 P4 C19 C21 -50.3(11)
C17 P4 C19 C20 -60.6(9)
C18 P4 C19 C20 -164.0(8)
Pd2 P4 C19 C20 68.7(8)
C17 P4 C19 C22 61.7(9)
C18 P4 C19 C22 -41.7(10)
Pd2 P4 C19 C22 -169.0(7)
C12 P3 C13 C14 -40.6(9)
C17 P3 C13 C14 64.0(9)
Pd1 P3 C13 C14 -168.0(7)
C12 P3 C13 C15 75.1(8)
C17 P3 C13 C15 179.7(7)
Pd1 P3 C13 C15 -52.3(8)
C12 P3 C13 C16 -165.2(9)
C17 P3 C13 C16 -60.6(9)
Pd1 P3 C13 C16 67.4(9)
